data_7125482
loop_
_publ_author_name
'Dietzel, P. D.'
'Jansen, M.'

_publ_section_title
;
 Synthesis and crystal structure determination of tetramethylammonium
 auride.
;
_journal_issue 21
_journal_name_full 'Chemical communications (Cambridge, England)'
_journal_page_first 2208
_journal_page_last 2209
_journal_paper_doi 10.1039/b105648b
_journal_year 2001
_chemical_formula_sum 'C4 H12 Au N'
_chemical_formula_weight 271.11
_chemical_name_systematic 'tetramethylammonium auride'
_space_group_IT_number 129
_space_group_name_Hall '-P 4a 2a'
_space_group_name_H-M_alt 'P 4/n m m :2'
_symmetry_cell_setting tetragonal
_symmetry_space_group_name_H-M 'P 4/n m m :2'
_atom_sites_solution_hydrogens difmap
_atom_sites_solution_primary vecmap
_atom_sites_solution_secondary difmap
_audit_creation_date 01-04-11
_audit_creation_method 'SHELXL-97 and manual editing'
_cell_angle_alpha 90.00
_cell_angle_beta 90.00
_cell_angle_gamma 90.00
_cell_formula_units_Z 2
_cell_length_a 7.599(3)
_cell_length_b 7.599(3)
_cell_length_c 5.433(3)
_cell_measurement_reflns_used 3190
_cell_measurement_temperature 93(2)
_cell_measurement_theta_max 25.6
_cell_measurement_theta_min 2.9
_cell_volume 313.7(2)
_computing_cell_refinement 'Stoe IPDS software, Darmstadt 1998'
_computing_data_collection 'Stoe IPDS software, Darmstadt 1998'
_computing_data_reduction 'Stoe IPDS software, Darmstadt 1998'
_computing_molecular_graphics 'DIAMOND (Crystal Impact, 2000)'
_computing_publication_material 'CIFTAB (Sheldrick 1993)'
_computing_structure_refinement 'SHELXL-97 (Sheldrick, 1997)'
_computing_structure_solution 'SHELXS-97 (Sheldrick, 1990)'
_diffrn_ambient_temperature 93(2)
_diffrn_measured_fraction_theta_full 1.000
_diffrn_measured_fraction_theta_max 1.000
_diffrn_measurement_device_type 'Stoe IPDS'
_diffrn_measurement_method 'phi oscillation'
_diffrn_radiation_monochromator graphite
_diffrn_radiation_source 'fine-focus sealed tube'
_diffrn_radiation_type AgK\a
_diffrn_radiation_wavelength 0.56085
_diffrn_reflns_av_R_equivalents 'see _refine_special_details'
_diffrn_reflns_av_sigmaI/netI 0.0275
_diffrn_reflns_limit_h_max 10
_diffrn_reflns_limit_h_min -10
_diffrn_reflns_limit_k_max 10
_diffrn_reflns_limit_k_min -10
_diffrn_reflns_limit_l_max 7
_diffrn_reflns_limit_l_min -7
_diffrn_reflns_number 2395
_diffrn_reflns_theta_full 23.45
_diffrn_reflns_theta_max 23.45
_diffrn_reflns_theta_min 2.96
_diffrn_standards_decay_% 0
_diffrn_standards_interval_count 0
_diffrn_standards_interval_time 0
_diffrn_standards_number 0
_exptl_absorpt_coefficient_mu 12.717
_exptl_absorpt_correction_T_max 0.878
_exptl_absorpt_correction_T_min 0.532
_exptl_absorpt_correction_type multi-scan
_exptl_absorpt_process_details 'Blessing, R.H., Acta Cryst. 1995, A51, 33'
_exptl_crystal_colour colourless
_exptl_crystal_density_diffrn 2.870
_exptl_crystal_density_method 'not measured'
_exptl_crystal_description plate
_exptl_crystal_F_000 244
_exptl_crystal_size_max 0.05
_exptl_crystal_size_mid 0.034
_exptl_crystal_size_min 0.01
_refine_diff_density_max 4.223
_refine_diff_density_min -3.690
_refine_diff_density_rms 0.327
_refine_ls_extinction_method none
_refine_ls_goodness_of_fit_ref 1.102
_refine_ls_hydrogen_treatment mixed
_refine_ls_matrix_type full
_refine_ls_number_parameters 20
_refine_ls_number_reflns 2395
_refine_ls_number_restraints 1
_refine_ls_restrained_S_all 1.102
_refine_ls_R_factor_all 0.0484
_refine_ls_R_factor_gt 0.0436
_refine_ls_shift/su_max 0.000
_refine_ls_shift/su_mean 0.000
_refine_ls_structure_factor_coef Fsqd
_refine_ls_weighting_details 'calc w=1/[\s^2^(Fo^2^)+(0.0629P)^2^+8.0501P] where P=(Fo^2^+2Fc^2^)/3'
_refine_ls_weighting_scheme calc
_refine_ls_wR_factor_gt 0.1152
_refine_ls_wR_factor_ref 0.1215
_reflns_number_gt 278
_reflns_number_total 296
_reflns_threshold_expression >2sigma(I)
_cod_data_source_file b105648b.txt
_cod_data_source_block structure
_cod_original_sg_symbol_H-M 'P 4/n m m'
_cod_database_code 7125482

loop_
_symmetry_equiv_pos_as_xyz
'x, y, z'
'-x+1/2, -y+1/2, z'
'-y+1/2, x, z'
'y, -x+1/2, z'
'-x, y+1/2, -z'
'x+1/2, -y, -z'
'y+1/2, x+1/2, -z'
'-y, -x, -z'
'-x, -y, -z'
'x-1/2, y-1/2, -z'
'y-1/2, -x, -z'
'-y, x-1/2, -z'
'x, -y-1/2, z'
'-x-1/2, y, z'
'-y-1/2, -x-1/2, z'
'y, x, z'

loop_
_atom_site_label
_atom_site_type_symbol
_atom_site_fract_x
_atom_site_fract_y
_atom_site_fract_z
_atom_site_U_iso_or_equiv
_atom_site_adp_type
_atom_site_occupancy
_atom_site_symmetry_multiplicity
_atom_site_calc_flag
_atom_site_refinement_flags
Au Au 0.7500 0.7500 0.36566(8) 0.01677(12) Uani 1 8 d S
N N 0.7500 1.2500 1.0000 0.0163(18) Uani 1 8 d S
C C 0.7500 1.0912(7) 0.8420(11) 0.0194(10) Uani 1 2 d SD
H1 H 0.854(5) 1.088(9) 0.735(10) 0.024(14) Uiso 1 1 d D
H2 H 0.7500 0.997(14) 0.955(18) 0.03(2) Uiso 1 2 d S

loop_
_atom_site_aniso_label
_atom_site_aniso_U_11
_atom_site_aniso_U_22
_atom_site_aniso_U_33
_atom_site_aniso_U_23
_atom_site_aniso_U_13
_atom_site_aniso_U_12
Au 0.01707(14) 0.01707(14) 0.01618(19) 0.000 0.000 0.000
N 0.016(3) 0.016(3) 0.016(5) 0.000 0.000 0.000
C 0.022(2) 0.013(2) 0.023(3) 0.0009(18) 0.000 0.000

loop_
_atom_type_symbol
_atom_type_description
_atom_type_scat_dispersion_real
_atom_type_scat_dispersion_imag
_atom_type_scat_source
C C 0.0015 0.0009 'International Tables Vol C Tables 4.2.6.8 and 6.1.1.4'
H H 0.0000 0.0000 'International Tables Vol C Tables 4.2.6.8 and 6.1.1.4'
N N 0.0030 0.0019 'International Tables Vol C Tables 4.2.6.8 and 6.1.1.4'
Au Au -0.7638 5.9978 'International Tables Vol C Tables 4.2.6.8 and 6.1.1.4'

loop_
_geom_angle_atom_site_label_1
_geom_angle_atom_site_label_2
_geom_angle_atom_site_label_3
_geom_angle
_geom_angle_site_symmetry_1
_geom_angle_site_symmetry_3
C N C 109.6(2) . 12_767
C N C 109.1(5) . 2_675
C N C 109.6(2) 12_767 2_675
C N C 109.6(2) . 11_577
C N C 109.1(5) 12_767 11_577
C N C 109.6(2) 2_675 11_577
N C H1 111(4) . .
N C H2 104(6) . .
H1 C H2 111(5) . .

loop_
_geom_bond_atom_site_label_1
_geom_bond_atom_site_label_2
_geom_bond_distance
_geom_bond_site_symmetry_2
N C 1.481(6) .
N C 1.481(6) 12_767
N C 1.481(6) 2_675
N C 1.481(6) 11_577
C H1 0.982(19) .
C H2 0.94(11) .
